data_4324013
loop_
_publ_author_name
'Niranjan Goswami'
'Roger Alberto'
'Charles L. Barnes'
'Silvia Jurisson'

_publ_contact_author
;
Sylvia Jurisson
Department of Chemistry
University of Missouri
Columbia, MO 65211
;
_publ_section_title
;
 Rhodium(III) Complexes with Acyclic Tetrathioether Ligands. Effects of
 Backbone Chain Length on the Conformation of the Rh(III) Complex
;
_journal_name_full 'Inorganic Chemistry'
_journal_page_first 7546
_journal_page_last 7555
_journal_paper_doi 10.1021/ic960952z
_journal_volume 35
_journal_year 1996
_chemical_formula_moiety 'C23 H32 F6 P S4 Cl2 Rh '
_chemical_formula_sum 'C23 H32 Cl2 F6 P Rh S4'
_chemical_formula_weight 755.51
_chemical_name_systematic ?
_space_group_IT_number 62
_symmetry_cell_setting orthorhombic
_symmetry_space_group_name_Hall '-P 2ac 2n'
_symmetry_space_group_name_H-M 'P n m a'
_cell_angle_alpha 90.0
_cell_angle_beta 90.0
_cell_angle_gamma 90.0
_cell_formula_units_Z 4
_cell_length_a 13.5400(20)
_cell_length_b 12.774(3)
_cell_length_c 16.873(3)
_cell_measurement_reflns_used 25
_cell_measurement_temperature 293
_cell_measurement_theta_max 15.00
_cell_measurement_theta_min 10.00
_cell_volume 2918.4(10)
_computing_data_reduction 'NRCVAX DATRD2'
_computing_molecular_graphics NRCVAX
_computing_publication_material 'NRCVAX TABLES Jan 94 Version'
_computing_structure_refinement 'NRCVAX LSTSQ'
_computing_structure_solution 'NRCVAX SOLVER'
_diffrn_ambient_temperature 293
_diffrn_measurement_device 'Nonius CAD-4    '
_diffrn_measurement_method 'Theta/2theta scan b/P/b '
_diffrn_radiation_monochromator graphite
_diffrn_radiation_source 'xray tube'
_diffrn_radiation_type 'Molybdenum K\a'
_diffrn_radiation_wavelength 0.70930
_diffrn_reflns_av_R_equivalents 0.000
_diffrn_reflns_limit_h_max 14
_diffrn_reflns_limit_h_min 0
_diffrn_reflns_limit_k_max 14
_diffrn_reflns_limit_k_min 0
_diffrn_reflns_limit_l_max 18
_diffrn_reflns_limit_l_min 0
_diffrn_reflns_number 2127
_diffrn_reflns_theta_max 22.91
_diffrn_reflns_theta_min 0.00
_diffrn_standards_decay_% 0.0
_diffrn_standards_interval_time 120
_diffrn_standards_number 3
_exptl_absorpt_coefficient_mu 1.14
_exptl_absorpt_correction_T_max 0.9999
_exptl_absorpt_correction_T_min 0.8848
_exptl_absorpt_correction_type empirical
_exptl_crystal_density_diffrn 1.720
_exptl_crystal_F_000 1526.60
_exptl_crystal_size_max 0.20
_exptl_crystal_size_mid 0.25
_exptl_crystal_size_min 0.25
_refine_diff_density_max 77.80
_refine_diff_density_min -3.14
_refine_ls_goodness_of_fit_obs 1.29
_refine_ls_matrix_type full
_refine_ls_number_parameters 181
_refine_ls_number_reflns 1680
_refine_ls_R_factor_all 0.039
_refine_ls_R_factor_obs 0.039
_refine_ls_shift/esd_max 0.004
_refine_ls_structure_factor_coef F
_refine_ls_weighting_details 'w = 1/(\s^2^(F)+0.0005F^2^)'
_refine_ls_weighting_scheme calc
_refine_ls_wR_factor_all 0.047
_refine_ls_wR_factor_obs 0.047
_reflns_number_observed 1680
_reflns_number_total 2127
_reflns_observed_criterion 'Inet > 2.0\s(Inet)'
_cod_data_source_file ic960952z_1.cif
_cod_data_source_block trans-[RhCl2L7]PF6
_cod_depositor_comments
;
The following automatic conversions were performed:

'_refine_ls_weighting_scheme' value '1/(\s^2^(F)+0.0005F^2^)' was
changed to 'calc'. New tag '_refine_ls_weighting_details' was
created. The value of the new tag was set to 'w =
1/(\s^2^(F)+0.0005F^2^)'.

Automatic conversion script
Id: cif_fix_values 3143 2015-03-26 13:38:13Z robertas 
;
_cod_original_formula_sum 'C23 H32 F6 P S4 Cl2 Rh '
_cod_database_code 4324013

loop_
_symmetry_equiv_pos_as_xyz
x,y,z
-x,-y,-z
1/2-x,1/2+y,1/2+z
1/2+x,1/2-y,1/2-z
x,1/2-y,z
-x,1/2+y,-z
1/2-x,-y,1/2+z
1/2+x,y,1/2-z

loop_
_atom_site_aniso_label
_atom_site_aniso_U_11
_atom_site_aniso_U_22
_atom_site_aniso_U_33
_atom_site_aniso_U_12
_atom_site_aniso_U_13
_atom_site_aniso_U_23
_atom_site_aniso_type_symbol
Rh 0.0382(4) 0.0529(4) 0.0364(3) 0.00000 0.0003(3) 0.00000 Rh
Cl1 0.0773(16) 0.0673(14) 0.0339(10) 0.00000 0.0110(10) 0.00000 Cl
Cl2 0.0457(13) 0.0680(14) 0.0333(9) 0.00000 -0.0028(8) 0.00000 Cl
S1 0.0488(9) 0.0724(11) 0.0415(8) -0.0185(8) -0.0092(6) 0.0063(7) S
S2 0.0518(9) 0.0552(10) 0.0511(8) -0.0098(8) -0.0034(7) 0.0000(7) S
C1 0.091(5) 0.069(5) 0.059(4) -0.023(4) -0.020(4) -0.008(3) C
C2 0.119(6) 0.052(4) 0.072(4) -0.006(5) -0.004(4) -0.010(4) C
C3 0.094(5) 0.060(4) 0.077(4) -0.022(4) 0.001(4) 0.017(4) C
C4 0.044(4) 0.087(5) 0.109(6) -0.016(4) 0.008(4) 0.004(5) C
C5 0.033(5) 0.106(9) 0.116(9) 0.00000 -0.016(5) 0.00000 C
C6 0.066(4) 0.098(5) 0.050(3) -0.031(4) -0.010(3) 0.022(4) C
C7 0.056(4) 0.063(4) 0.038(3) -0.019(3) -0.008(3) 0.008(3) C
C8 0.096(6) 0.055(5) 0.090(5) -0.006(5) -0.013(4) 0.001(4) C
C9 0.136(9) 0.071(6) 0.110(7) -0.058(6) -0.039(6) 0.012(5) C
C10 0.085(7) 0.144(10) 0.075(5) -0.054(7) -0.017(5) 0.040(6) C
C11 0.060(5) 0.123(8) 0.111(7) -0.004(5) 0.021(4) 0.027(6) C
C12 0.090(6) 0.070(5) 0.073(5) -0.021(5) 0.021(4) -0.009(4) C
P 0.0538(15) 0.0524(15) 0.0732(16) 0.00000 0.0031(12) 0.00000 P
F1 0.071(4) 0.110(5) 0.139(6) 0.00000 0.036(4) 0.00000 F
F2 0.110(5) 0.107(5) 0.161(7) 0.00000 0.073(5) 0.00000 F
F3 0.107(5) 0.095(5) 0.105(5) 0.00000 -0.030(4) 0.00000 F
F4 0.103(3) 0.056(3) 0.168(4) -0.009(3) 0.015(3) -0.024(3) F
F5 0.194(9) 0.208(10) 0.104(6) 0.00000 -0.079(6) 0.00000 F

loop_
_atom_site_label
_atom_site_fract_x
_atom_site_fract_y
_atom_site_fract_z
_atom_site_U_iso_or_equiv
_atom_site_thermal_displace_type
_atom_site_calc_flag
_atom_site_refinement_flags
_atom_site_type_symbol
Rh 0.04919(4) 0.25000 0.86813(3) 0.0425(4) Uij ? S Rh
Cl1 0.07633(17) 0.25000 0.73147(11) 0.0595(14) Uij ? S Cl
Cl2 0.02679(14) 0.25000 1.00678(10) 0.0490(12) Uij ? S Cl
S1 -0.07904(11) 0.12707(14) 0.84502(8) 0.0542(8) Uij ? . S
S2 0.15860(11) 0.38756(13) 0.89044(8) 0.0527(8) Uij ? . S
C1 -0.0376(5) 0.0193(6) 0.7853(4) 0.073(4) Uij ? . C
C2 0.0501(6) -0.0418(5) 0.8141(4) 0.081(5) Uij ? . C
C3 0.1475(6) 0.4836(6) 0.8118(4) 0.077(4) Uij ? . C
C4 0.2855(5) 0.3488(6) 0.8716(4) 0.080(5) Uij ? . C
C5 0.3171(7) 0.25000 0.9117(7) 0.085(8) Uij ? S C
C6 -0.1189(5) 0.0592(6) 0.9359(3) 0.071(4) Uij ? . C
C7 -0.2248(4) 0.0240(5) 0.9253(3) 0.052(3) Uij ? . C
C8 -0.2479(6) -0.0738(5) 0.8952(4) 0.080(5) Uij ? . C
C9 -0.3472(9) -0.1014(7) 0.8872(5) 0.106(7) Uij ? . C
C10 -0.4192(7) -0.0354(10) 0.9078(5) 0.101(7) Uij ? . C
C11 -0.3982(6) 0.0571(9) 0.9365(5) 0.098(6) Uij ? . C
C12 -0.3011(6) 0.0873(6) 0.9444(4) 0.078(5) Uij ? . C
P 0.34487(18) 0.75000 0.83871(15) 0.0598(15) Uij ? S P
F1 0.2498(5) 0.75000 0.8900(4) 0.107(5) Uij ? S F
F2 0.4452(5) 0.75000 0.7924(4) 0.126(6) Uij ? S F
F3 0.4078(5) 0.75000 0.9183(4) 0.102(4) Uij ? S F
F4 0.3471(3) 0.6265(3) 0.8399(3) 0.109(3) Uij ? . F
F5 0.2853(7) 0.75000 0.7630(5) 0.169(8) Uij ? S F
H1a -0.018 0.050 0.728 0.0833 Uiso ? . H
H1b -0.099 -0.034 0.779 0.0833 Uiso ? . H
H2a 0.036 -0.062 0.875 0.0910 Uiso ? . H
H2b 0.057 -0.113 0.779 0.0910 Uiso ? . H
H3a 0.152 0.443 0.756 0.0870 Uiso ? . H
H3b 0.207 0.539 0.816 0.0870 Uiso ? . H
H4a 0.333 0.412 0.891 0.0901 Uiso ? . H
H4b 0.294 0.337 0.809 0.0901 Uiso ? . H
H5a 0.397 0.250 0.916 0.0949 Uiso ? S H
H5b 0.285 0.250 0.970 0.0949 Uiso ? S H
H6a -0.114 0.112 0.986 0.0813 Uiso ? . H
H6b -0.072 -0.008 0.946 0.0813 Uiso ? . H
H8 -0.190 -0.128 0.879 0.0904 Uiso ? . H
H9 -0.366 -0.177 0.863 0.1157 Uiso ? . H
H10 -0.495 -0.060 0.902 0.1110 Uiso ? . H
H11 -0.458 0.110 0.952 0.1080 Uiso ? . H
H12 -0.285 0.164 0.968 0.0878 Uiso ? . H

loop_
_atom_type_symbol
_atom_type_description
_atom_type_scat_dispersion_real
_atom_type_scat_dispersion_imag
_atom_type_scat_source
C ? 0.002 0.002 'International Tables Vol. IV Table 2.2B'
H ? 0.000 0.000 'International Tables Vol. IV Table 2.2B'
F ? 0.014 0.010 'International Tables Vol. IV Table 2.2B'
P ? 0.090 0.095 'International Tables Vol. IV Table 2.2B'
S ? 0.110 0.124 'International Tables Vol. IV Table 2.2B'
Cl ? 0.132 0.159 'International Tables Vol. IV Table 2.2B'
Rh ? -1.287 0.919 'International Tables Vol. IV Table 2.2B'

loop_
_geom_angle_atom_site_label_1
_geom_angle_atom_site_label_2
_geom_angle_atom_site_label_3
_geom_angle
_geom_angle_site_symmetry_1
_geom_angle_site_symmetry_2
_geom_angle_site_symmetry_3
_geom_angle_publ_flag
Cl1 Rh Cl2 178.34(8) ? ? ? ?
Cl1 Rh S1 87.30(6) ? ? ? ?
Cl1 Rh S1a 87.30(6) ? ? ? ?
Cl1 Rh S2 93.41(5) ? ? ? ?
Cl1 Rh S2a 93.41(5) ? ? ? ?
Cl2 Rh S1 93.95(5) ? ? ? ?
Cl2 Rh S1a 93.95(5) ? ? ? ?
Cl2 Rh S2 85.50(5) ? ? ? ?
Cl2 Rh S2a 85.50(5) ? ? ? ?
S1 Rh S1a 82.85(6) ? ? ? ?
S1 Rh S2 172.36(6) ? ? ? ?
S1 Rh S2a 89.58(6) ? ? ? ?
S1a Rh S2 89.58(6) ? ? ? ?
S1a Rh S2a 172.36(6) ? ? ? ?
S2 Rh S2a 97.96(6) ? ? ? ?
Rh S1 C1 111.76(22) ? ? ? ?
Rh S1 C6 112.89(20) ? ? ? ?
C1 S1 C6 101.4(3) ? ? ? ?
Rh S2 C3 109.85(23) ? ? ? ?
Rh S2 C4 111.6(3) ? ? ? ?
C3 S2 C4 97.7(3) ? ? ? ?
S1 C1 C2 117.6(4) ? ? ? ?
S1 C1 H1a 107.3(5) ? ? ? ?
S1 C1 H1b 107.7(5) ? ? ? ?
C2 C1 H1a 106.6(6) ? ? ? ?
C2 C1 H1b 108.0(6) ? ? ? ?
H1a C1 H1b 109.5(5) ? ? ? ?
C1 C2 C3a 115.1(6) ? ? ? ?
C1 C2 H2a 107.3(6) ? ? ? ?
C1 C2 H2b 108.8(6) ? ? ? ?
C3a C2 H2a 106.9(6) ? ? ? ?
C3a C2 H2b 109.1(6) ? ? ? ?
H2a C2 H2b 109.5(6) ? ? ? ?
S2 C3 C2a 112.7(5) ? ? ? ?
S2 C3 H3a 108.4(5) ? ? ? ?
S2 C3 H3b 109.2(5) ? ? ? ?
C2a C3 H3a 107.7(6) ? ? ? ?
C2a C3 H3b 109.3(6) ? ? ? ?
H3a C3 H3b 109.5(6) ? ? ? ?
S2 C4 C5 114.9(5) ? ? ? ?
S2 C4 H4a 108.3(6) ? ? ? ?
S2 C4 H4b 108.0(5) ? ? ? ?
C5 C4 H4a 108.7(6) ? ? ? ?
C5 C4 H4b 107.4(7) ? ? ? ?
H4a C4 H4b 109.5(6) ? ? ? ?
C4 C5 C4a 115.3(8) ? ? ? ?
C4 C5 H5a 108.6(5) ? ? ? ?
C4 C5 H5b 107.4(5) ? ? ? ?
C4a C5 H5a 108.6(5) ? ? ? ?
C4a C5 H5b 107.4(5) ? ? ? ?
H5a C5 H5b 109.5(9) ? ? ? ?
S1 C6 C7 108.6(4) ? ? ? ?
S1 C6 H6a 109.8(5) ? ? ? ?
S1 C6 H6b 109.6(5) ? ? ? ?
C7 C6 H6a 109.7(6) ? ? ? ?
C7 C6 H6b 109.7(6) ? ? ? ?
H6a C6 H6b 109.5(5) ? ? ? ?
C6 C7 C8 121.7(6) ? ? ? ?
C6 C7 C12 121.2(6) ? ? ? ?
C8 C7 C12 117.0(6) ? ? ? ?
C7 C8 C9 118.8(8) ? ? ? ?
C7 C8 H8 120.3(7) ? ? ? ?
C9 C8 H8 121.0(7) ? ? ? ?
C8 C9 C10 121.2(8) ? ? ? ?
C8 C9 H9 119.5(11) ? ? ? ?
C10 C9 H9 119.3(10) ? ? ? ?
C9 C10 C11 120.5(8) ? ? ? ?
C9 C10 H10 119.1(11) ? ? ? ?
C11 C10 H10 120.4(12) ? ? ? ?
C10 C11 C12 119.8(9) ? ? ? ?
C10 C11 H11 119.3(9) ? ? ? ?
C12 C11 H11 120.9(10) ? ? ? ?
C7 C12 C11 122.7(7) ? ? ? ?
C7 C12 H12 118.7(7) ? ? ? ?
C11 C12 H12 118.6(8) ? ? ? ?
F1 P F2 176.0(5) ? ? ? ?
F1 P F3 88.5(4) ? ? ? ?
F1 P F4 90.51(19) ? ? ? ?
F1 P F4b 90.51(19) ? ? ? ?
F1 P F5 91.7(5) ? ? ? ?
F2 P F3 87.5(4) ? ? ? ?
F2 P F4 89.40(19) ? ? ? ?
F2 P F4b 89.40(19) ? ? ? ?
F2 P F5 92.3(5) ? ? ? ?
F3 P F4 88.79(21) ? ? ? ?
F3 P F4b 88.79(21) ? ? ? ?
F3 P F5 179.9(8) ? ? ? ?
F4 P F4b 177.3(3) ? ? ? ?
F4 P F5 91.21(21) ? ? ? ?
F4b P F5 91.21(21) ? ? ? ?
P F1 F3 46.5(3) ? ? ? ?
P F1 F5 43.4(3) ? ? ? ?
F3 F1 F5 90.0(4) ? ? ? ?
P F2 F3 46.7(3) ? ? ? ?
P F3 F1 45.0(3) ? ? ? ?
P F3 F2 45.8(3) ? ? ? ?
F1 F3 F2 90.8(3) ? ? ? ?

loop_
_geom_bond_atom_site_label_1
_geom_bond_atom_site_label_2
_geom_bond_distance
_geom_bond_site_symmetry_1
_geom_bond_site_symmetry_2
_geom_bond_publ_flag
Rh Cl1 2.3349(19) ? ? ?
Rh Cl2 2.3589(19) ? ? ?
Rh S1 2.3732(16) ? ? ?
Rh S1a 2.3732(16) ? ? ?
Rh S2 2.3290(16) ? ? ?
Rh S2a 2.3290(16) ? ? ?
S1 C1 1.797(7) ? ? ?
S1 C6 1.843(6) ? ? ?
S2 C3 1.813(7) ? ? ?
S2 C4 1.816(7) ? ? ?
C1 C2 1.502(11) ? ? ?
C1 H1a 1.080(6) ? ? ?
C1 H1b 1.080(6) ? ? ?
C2 C3a 1.515(11) ? ? ?
C2 H2a 1.080(7) ? ? ?
C2 H2b 1.080(7) ? ? ?
C3 C2a 1.515(11) ? ? ?
C3 H3a 1.080(7) ? ? ?
C3 H3b 1.080(7) ? ? ?
C4 C5 1.495(10) ? ? ?
C4 H4a 1.080(7) ? ? ?
C4 H4b 1.080(8) ? ? ?
C5 C4a 1.495(10) ? ? ?
C5 H5a 1.080(9) ? ? ?
C5 H5b 1.080(12) ? ? ?
C6 C7 1.513(8) ? ? ?
C6 H6a 1.080(7) ? ? ?
C6 H6b 1.080(8) ? ? ?
C7 C8 1.385(9) ? ? ?
C7 C12 1.351(11) ? ? ?
C8 C9 1.397(13) ? ? ?
C8 H8 1.080(8) ? ? ?
C9 C10 1.335(18) ? ? ?
C9 H9 1.080(8) ? ? ?
C10 C11 1.308(17) ? ? ?
C10 H10 1.080(8) ? ? ?
C11 C12 1.377(12) ? ? ?
C11 H11 1.080(9) ? ? ?
C12 H12 1.080(7) ? ? ?
P F1 1.551(6) ? ? ?
P F2 1.568(6) ? ? ?
P F3 1.591(7) ? ? ?
P F4 1.579(4) ? ? ?
P F4b 1.579(4) ? ? ?
P F5 1.511(7) ? ? ?
F1 F3 2.192(9) ? ? ?
F1 F5 2.197(11) ? ? ?

loop_
_geom_contact_atom_site_label_1
_geom_contact_atom_site_label_2
_geom_contact_distance
_geom_contact_site_symmetry_1
_geom_contact_site_symmetry_2
_geom_contact_publ_flag
? ? ? ? ? ?

loop_
_geom_torsion_atom_site_label_1
_geom_torsion_atom_site_label_2
_geom_torsion_atom_site_label_3
_geom_torsion_atom_site_label_4
_geom_torsion
_geom_torsion_site_symmetry_1
_geom_torsion_site_symmetry_2
_geom_torsion_site_symmetry_3
_geom_torsion_site_symmetry_4
_geom_torsion_publ_flag
? ? ? ? ? ? ? ? ? ?
